data_2019019
loop_
_publ_author_name
'Zhang, Qian'
'Liu, Jie'
'Lu, Jing'
'Gong, Shu-Wen'

_publ_section_title
;
 Two polyoxometallate-based supramolecular compounds influenced by the
 ratio between the polyoxometallate anion and organic cation
;
_journal_coeditor_code YF3031
_journal_issue 6
_journal_name_full 'Acta Crystallographica Section C'
_journal_page_first 588
_journal_page_last 593
_journal_paper_doi 10.1107/S0108270113011554
_journal_volume 69
_journal_year 2013
_chemical_formula_iupac '(C10 H16 N4)3 [P Mo12 O40]2'
_chemical_formula_moiety '3(C10 H16 N4 2+), 2(P Mo12 O40 3-)'
_chemical_formula_sum 'C30 H48 Mo24 N12 O80 P2'
_chemical_formula_weight 4221.30
_chemical_name_systematic
;
Tris[1,1'-(butane-1,4-diyl)bis(1<i>H</i>-imidazol-3-ium)]
bis[tetracosa-\m~2~-oxido-dodecaoxido-\m~12~-phosphato-dodecamolybdenum(VI)]
;
_space_group_IT_number 2
_symmetry_cell_setting triclinic
_symmetry_space_group_name_Hall '-P 1'
_symmetry_space_group_name_H-M 'P -1'
_atom_sites_solution_hydrogens geom
_atom_sites_solution_primary direct
_atom_sites_solution_secondary difmap
_audit_creation_method SHELXL97
_cell_angle_alpha 74.134(2)
_cell_angle_beta 71.0440(10)
_cell_angle_gamma 71.8720(10)
_cell_formula_units_Z 1
_cell_length_a 11.8380(10)
_cell_length_b 12.1071(11)
_cell_length_c 17.8029(18)
_cell_measurement_reflns_used 7806
_cell_measurement_temperature 298(2)
_cell_measurement_theta_max 25.02
_cell_measurement_theta_min 1.80
_cell_volume 2250.9(4)
_computing_cell_refinement 'SMART (Bruker, 2002)'
_computing_data_collection 'SMART (Bruker, 2002)'
_computing_data_reduction 'SAINT (Bruker, 2002)'
_computing_molecular_graphics 'DIAMOND (Brandenburg, 2006)'
_computing_publication_material 'publCIF (Westrip, 2010)'
_computing_structure_refinement 'SHELXL97 (Sheldrick, 2008)'
_computing_structure_solution 'SHELXS97 (Sheldrick, 2008)'
_diffrn_ambient_temperature 298(2)
_diffrn_measured_fraction_theta_full 0.983
_diffrn_measured_fraction_theta_max 0.983
_diffrn_measurement_device_type 'Bruker SMART CCD area-detector'
_diffrn_measurement_method '\f and \w'
_diffrn_radiation_monochromator graphite
_diffrn_radiation_source 'fine-focus sealed tube'
_diffrn_radiation_type MoK\a
_diffrn_radiation_wavelength 0.71073
_diffrn_reflns_av_R_equivalents 0.0213
_diffrn_reflns_av_sigmaI/netI 0.0440
_diffrn_reflns_limit_h_max 14
_diffrn_reflns_limit_h_min -13
_diffrn_reflns_limit_k_max 14
_diffrn_reflns_limit_k_min -12
_diffrn_reflns_limit_l_max 21
_diffrn_reflns_limit_l_min -12
_diffrn_reflns_number 11740
_diffrn_reflns_theta_full 25.02
_diffrn_reflns_theta_max 25.02
_diffrn_reflns_theta_min 1.80
_diffrn_standards_decay_% 0
_diffrn_standards_interval_count 0
_diffrn_standards_interval_time 0
_diffrn_standards_number 0
_exptl_absorpt_coefficient_mu 3.378
_exptl_absorpt_correction_T_max 0.7288
_exptl_absorpt_correction_T_min 0.5515
_exptl_absorpt_correction_type multi-scan
_exptl_absorpt_process_details '(SADABS; Bruker, 2002)'
_exptl_crystal_colour black
_exptl_crystal_density_diffrn 3.114
_exptl_crystal_density_method 'not measured'
_exptl_crystal_description block
_exptl_crystal_F_000 1990
_exptl_crystal_size_max 0.20
_exptl_crystal_size_mid 0.10
_exptl_crystal_size_min 0.10
_refine_diff_density_max 1.711
_refine_diff_density_min -1.382
_refine_ls_extinction_method none
_refine_ls_goodness_of_fit_ref 1.064
_refine_ls_hydrogen_treatment constr
_refine_ls_matrix_type full
_refine_ls_number_parameters 667
_refine_ls_number_reflns 7806
_refine_ls_number_restraints 380
_refine_ls_restrained_S_all 1.039
_refine_ls_R_factor_all 0.0616
_refine_ls_R_factor_gt 0.0387
_refine_ls_shift/su_max 0.001
_refine_ls_shift/su_mean 0.000
_refine_ls_structure_factor_coef Fsqd
_refine_ls_weighting_details 'calc w = 1/[\s^2^(Fo^2^)+(0.0358P)^2^+12.8740P] where P=(Fo^2^+2Fc^2^)/3'
_refine_ls_weighting_scheme calc
_refine_ls_wR_factor_gt 0.0858
_refine_ls_wR_factor_ref 0.1027
_reflns_number_gt 5770
_reflns_number_total 7806
_reflns_threshold_expression I>2\s(I)
_cod_data_source_file yf3031.cif
_cod_data_source_block I
_cod_database_code 2019019
_cod_database_fobs_code 2019019

loop_
_symmetry_equiv_pos_as_xyz
'x, y, z'
'-x, -y, -z'

loop_
_atom_site_type_symbol
_atom_site_label
_atom_site_fract_x
_atom_site_fract_y
_atom_site_fract_z
_atom_site_U_iso_or_equiv
_atom_site_adp_type
_atom_site_calc_flag
_atom_site_refinement_flags
_atom_site_occupancy
_atom_site_symmetry_multiplicity
Mo Mo1 0.99424(7) 0.42510(6) 0.34239(4) 0.03161(18) Uani d . 1 1
Mo Mo2 0.74375(6) 0.64312(7) 0.45053(4) 0.03106(18) Uani d . 1 1
Mo Mo3 1.05567(7) 0.69686(6) 0.35901(4) 0.03089(18) Uani d . 1 1
Mo Mo4 0.56804(6) 0.65669(6) 0.32704(4) 0.02652(17) Uani d . 1 1
Mo Mo5 0.62298(6) 0.90948(6) 0.34163(5) 0.03151(18) Uani d . 1 1
Mo Mo6 0.93257(7) 0.96349(6) 0.25275(5) 0.03079(18) Uani d . 1 1
Mo Mo7 1.16548(6) 0.76336(7) 0.15366(4) 0.03072(18) Uani d . 1 1
Mo Mo8 1.10781(7) 0.48781(6) 0.13666(4) 0.03321(19) Uani d . 1 1
Mo Mo9 0.82205(6) 0.43561(6) 0.21860(5) 0.03061(18) Uani d . 1 1
Mo Mo10 0.74417(8) 0.98154(6) 0.11731(5) 0.0373(2) Uani d . 1 1
Mo Mo11 0.68863(6) 0.72772(6) 0.10527(4) 0.02799(17) Uani d . 1 1
Mo Mo12 0.97741(7) 0.77721(7) 0.02113(4) 0.03281(18) Uani d . 1 1
P P1 0.86781(16) 0.70541(15) 0.23596(10) 0.0149(4) Uani d . 1 1
O O1 1.0496(6) 0.3056(5) 0.4063(3) 0.0419(15) Uani d . 1 1
O O2 0.7157(5) 0.5948(5) 0.5516(3) 0.0409(15) Uani d . 1 1
O O3 1.1316(5) 0.6669(5) 0.4298(3) 0.0403(15) Uani d . 1 1
O O4 0.8485(5) 0.5011(4) 0.4099(3) 0.0271(12) Uani d . 1 1
O O5 0.8912(5) 0.6906(4) 0.4230(3) 0.0267(12) Uani d . 1 1
O O6 1.0691(5) 0.5392(4) 0.3461(3) 0.0286(12) Uani d . 1 1
O O7 1.1179(4) 0.3966(4) 0.2410(3) 0.0281(12) Uani d . 1 1
O O8 0.8959(5) 0.3584(4) 0.3044(3) 0.0269(12) Uani d . 1 1
O O9 0.6108(5) 0.6035(5) 0.4286(3) 0.0281(12) Uani d . 1 1
O O10 0.6507(5) 0.8014(4) 0.4424(3) 0.0278(12) Uani d . 1 1
O O11 1.0046(5) 0.8644(5) 0.3407(3) 0.0279(12) Uani d . 1 1
O O12 1.1867(5) 0.7076(5) 0.2621(3) 0.0291(12) Uani d . 1 1
O O13 0.4329(5) 0.6182(5) 0.3540(3) 0.0382(14) Uani d . 1 1
O O14 0.5197(5) 1.0261(5) 0.3787(4) 0.0406(15) Uani d . 1 1
O O15 0.9345(5) 1.0963(5) 0.2628(4) 0.0386(14) Uani d . 1 1
O O16 1.3084(5) 0.7744(5) 0.1012(3) 0.0397(15) Uani d . 1 1
O O17 1.2303(5) 0.4102(5) 0.0776(4) 0.0431(16) Uani d . 1 1
O O18 0.7650(5) 0.3316(5) 0.2090(4) 0.0376(14) Uani d . 1 1
O O19 0.5142(5) 0.8143(4) 0.3482(3) 0.0284(12) Uani d . 1 1
O O20 0.7745(5) 0.9451(4) 0.3254(3) 0.0277(12) Uani d . 1 1
O O21 1.0921(5) 0.9171(4) 0.1821(3) 0.0280(12) Uani d . 1 1
O O22 1.1733(4) 0.6031(4) 0.1520(3) 0.0275(12) Uani d . 1 1
O O23 0.9823(5) 0.4118(4) 0.1450(3) 0.0270(12) Uani d . 1 1
O O24 0.6823(5) 0.5198(4) 0.2914(3) 0.0263(12) Uani d . 1 1
O O25 0.7518(4) 0.7213(4) 0.3077(3) 0.0204(11) Uani d . 1 1
O O26 0.9628(4) 0.7576(4) 0.2464(3) 0.0214(11) Uani d . 1 1
O O27 0.9224(4) 0.5739(4) 0.2342(3) 0.0190(11) Uani d . 1 1
O O28 0.8332(4) 0.7691(4) 0.1564(3) 0.0209(11) Uani d . 1 1
O O29 0.5878(5) 0.7231(4) 0.2138(3) 0.0265(12) Uani d . 1 1
O O30 0.6407(5) 0.9587(4) 0.2306(3) 0.0290(12) Uani d . 1 1
O O31 0.8572(5) 0.9953(4) 0.1699(3) 0.0297(12) Uani d . 1 1
O O32 1.0799(5) 0.8073(4) 0.0729(3) 0.0284(12) Uani d . 1 1
O O33 1.0393(5) 0.6159(5) 0.0595(3) 0.0291(12) Uani d . 1 1
O O34 0.7649(4) 0.5693(4) 0.1366(3) 0.0249(12) Uani d . 1 1
O O35 0.6516(5) 0.9002(5) 0.0926(3) 0.0300(12) Uani d . 1 1
O O36 0.8311(5) 0.7477(4) 0.0148(3) 0.0266(12) Uani d . 1 1
O O37 0.8755(5) 0.9390(4) 0.0286(3) 0.0310(13) Uani d . 1 1
O O38 0.6810(6) 1.1233(5) 0.0829(4) 0.0503(17) Uani d . 1 1
O O39 0.5914(5) 0.7204(5) 0.0570(3) 0.0358(14) Uani d . 1 1
O O40 1.0544(6) 0.7971(5) -0.0765(3) 0.0417(15) Uani d . 1 1
C C1 0.7966(11) -0.1365(10) 0.8169(7) 0.0649(8) Uani d U 1 1
H H1 0.8655 -0.1987 0.8061 0.078 Uiso calc R 1 1
C C2 0.6440(11) -0.0096(10) 0.8797(7) 0.0652(8) Uani d U 1 1
H H2 0.5923 0.0311 0.9205 0.078 Uiso calc R 1 1
C C3 0.6361(11) 0.0099(10) 0.8046(7) 0.0649(8) Uani d U 1 1
H H3 0.5751 0.0655 0.7826 0.078 Uiso calc R 1 1
C C4 0.7471(11) -0.0891(10) 0.6875(6) 0.0650(8) Uani d U 1 1
H H4A 0.8090 -0.1625 0.6801 0.078 Uiso calc R 1 1
H H4B 0.6699 -0.0995 0.6861 0.078 Uiso calc R 1 1
C C5 0.7814(11) 0.0014(10) 0.6233(6) 0.0647(8) Uani d U 1 1
H H5A 0.8554 0.0156 0.6272 0.078 Uiso calc R 1 1
H H5B 0.7167 0.0736 0.6289 0.078 Uiso calc R 1 1
C C6 0.8064(11) -0.0268(10) 0.5353(6) 0.0642(8) Uani d U 1 1
H H6A 0.8679 -0.1010 0.5301 0.077 Uiso calc R 1 1
H H6B 0.7311 -0.0350 0.5292 0.077 Uiso calc R 1 1
C C7 0.8503(10) 0.0701(9) 0.4704(7) 0.0640(8) Uani d U 1 1
H H7A 0.9092 0.0946 0.4856 0.077 Uiso calc R 1 1
H H7B 0.8920 0.0405 0.4205 0.077 Uiso calc R 1 1
C C8 0.7293(11) 0.2737(10) 0.4762(7) 0.0634(8) Uani d U 1 1
H H8 0.7738 0.2909 0.5042 0.076 Uiso calc R 1 1
N N3 0.6394(8) 0.3464(8) 0.4511(5) 0.0633(8) Uani d U 1 1
H H9 0.6120 0.4191 0.4569 0.076 Uiso calc R 1 1
C C10 0.6643(10) 0.1830(10) 0.4169(7) 0.0634(8) Uani d U 1 1
H H10 0.6568 0.1244 0.3955 0.076 Uiso calc R 1 1
C C11 0.4566(8) 0.5044(8) 0.1934(5) 0.0408(8) Uani d U 1 1
H H11 0.4643 0.5821 0.1753 0.049 Uiso calc R 1 1
C C12 0.3953(8) 0.3489(8) 0.2687(5) 0.0411(8) Uani d U 1 1
H H12 0.3528 0.3002 0.3110 0.049 Uiso calc R 1 1
C C13 0.4806(8) 0.3160(8) 0.2017(5) 0.0410(8) Uani d U 1 1
H H13 0.5093 0.2403 0.1898 0.049 Uiso calc R 1 1
C C14 0.6056(8) 0.4231(8) 0.0738(5) 0.0408(8) Uani d U 1 1
H H14A 0.6711 0.3511 0.0732 0.049 Uiso calc R 1 1
H H14B 0.6422 0.4888 0.0642 0.049 Uiso calc R 1 1
C C15 0.5464(8) 0.4399(8) 0.0063(5) 0.0403(8) Uani d U 1 1
H H15A 0.5046 0.3773 0.0183 0.048 Uiso calc R 1 1
H H15B 0.6106 0.4322 -0.0437 0.048 Uiso calc R 1 1
N N1 0.7436(8) -0.1015(8) 0.8841(6) 0.0652(8) Uani d U 1 1
H H1A 0.7684 -0.1329 0.9273 0.078 Uiso calc R 1 1
N N2 0.7331(9) -0.0660(8) 0.7660(6) 0.0649(8) Uani d U 1 1
C C9 0.5931(11) 0.2943(10) 0.4142(7) 0.0634(8) Uani d U 1 1
H H3A 0.5264 0.3278 0.3918 0.076 Uiso calc R 1 1
N N4 0.7497(9) 0.1715(8) 0.4570(5) 0.0634(8) Uani d U 1 1
N N5 0.3835(7) 0.4630(6) 0.2631(4) 0.0410(8) Uani d U 1 1
H H5 0.3358 0.5041 0.2990 0.049 Uiso calc R 1 1
N N6 0.5164(7) 0.4159(6) 0.1545(4) 0.0405(8) Uani d U 1 1

loop_
_atom_site_aniso_label
_atom_site_aniso_U_11
_atom_site_aniso_U_22
_atom_site_aniso_U_33
_atom_site_aniso_U_12
_atom_site_aniso_U_13
_atom_site_aniso_U_23
Mo1 0.0437(4) 0.0206(4) 0.0280(4) 0.0012(3) -0.0149(3) -0.0046(3)
Mo2 0.0264(4) 0.0439(4) 0.0179(4) -0.0038(3) -0.0045(3) -0.0053(3)
Mo3 0.0341(4) 0.0364(4) 0.0290(4) -0.0130(3) -0.0163(3) -0.0021(3)
Mo4 0.0233(4) 0.0320(4) 0.0263(4) -0.0106(3) -0.0008(3) -0.0114(3)
Mo5 0.0286(4) 0.0239(4) 0.0392(4) -0.0023(3) -0.0013(3) -0.0155(3)
Mo6 0.0337(4) 0.0215(4) 0.0431(4) -0.0074(3) -0.0125(3) -0.0118(3)
Mo7 0.0237(4) 0.0417(4) 0.0315(4) -0.0134(3) -0.0009(3) -0.0159(3)
Mo8 0.0324(4) 0.0239(4) 0.0336(4) -0.0061(3) 0.0094(3) -0.0126(3)
Mo9 0.0289(4) 0.0218(4) 0.0463(5) -0.0047(3) -0.0115(3) -0.0144(3)
Mo10 0.0632(5) 0.0181(4) 0.0352(4) -0.0017(3) -0.0270(4) -0.0048(3)
Mo11 0.0322(4) 0.0337(4) 0.0238(4) -0.0144(3) -0.0123(3) -0.0013(3)
Mo12 0.0307(4) 0.0466(5) 0.0194(4) -0.0145(3) -0.0043(3) -0.0006(3)
P1 0.0168(9) 0.0129(9) 0.0147(9) -0.0028(7) -0.0040(7) -0.0034(7)
O1 0.059(4) 0.025(3) 0.035(3) 0.008(3) -0.022(3) -0.005(3)
O2 0.040(4) 0.055(4) 0.023(3) -0.008(3) -0.008(3) -0.004(3)
O3 0.040(3) 0.053(4) 0.037(3) -0.012(3) -0.024(3) -0.006(3)
O4 0.035(3) 0.025(3) 0.022(3) -0.006(2) -0.007(2) -0.006(2)
O5 0.033(3) 0.028(3) 0.021(3) -0.006(2) -0.008(2) -0.008(2)
O6 0.031(3) 0.024(3) 0.031(3) -0.002(2) -0.013(2) -0.005(2)
O7 0.021(3) 0.026(3) 0.035(3) 0.002(2) -0.007(2) -0.012(2)
O8 0.036(3) 0.018(3) 0.026(3) -0.007(2) -0.006(2) -0.004(2)
O9 0.031(3) 0.031(3) 0.019(3) -0.009(2) -0.002(2) -0.005(2)
O10 0.028(3) 0.029(3) 0.025(3) -0.001(2) -0.005(2) -0.012(2)
O11 0.030(3) 0.035(3) 0.025(3) -0.011(2) -0.008(2) -0.011(2)
O12 0.026(3) 0.033(3) 0.031(3) -0.005(2) -0.011(2) -0.009(3)
O13 0.030(3) 0.052(4) 0.040(3) -0.017(3) 0.000(3) -0.022(3)
O14 0.037(3) 0.032(3) 0.052(4) -0.002(3) -0.007(3) -0.021(3)
O15 0.040(3) 0.026(3) 0.058(4) -0.009(3) -0.013(3) -0.018(3)
O16 0.029(3) 0.056(4) 0.040(3) -0.019(3) 0.001(3) -0.019(3)
O17 0.036(3) 0.037(3) 0.047(4) -0.011(3) 0.015(3) -0.023(3)
O18 0.040(3) 0.028(3) 0.048(4) -0.013(3) -0.008(3) -0.011(3)
O19 0.025(3) 0.029(3) 0.033(3) -0.004(2) -0.005(2) -0.014(3)
O20 0.029(3) 0.027(3) 0.030(3) -0.006(2) -0.005(2) -0.015(2)
O21 0.033(3) 0.028(3) 0.025(3) -0.012(2) -0.002(2) -0.010(2)
O22 0.024(3) 0.027(3) 0.033(3) -0.007(2) -0.003(2) -0.012(2)
O23 0.029(3) 0.024(3) 0.028(3) -0.005(2) -0.001(2) -0.013(2)
O24 0.030(3) 0.025(3) 0.024(3) -0.009(2) -0.001(2) -0.009(2)
O25 0.023(3) 0.022(3) 0.016(3) -0.003(2) -0.005(2) -0.006(2)
O26 0.022(3) 0.017(3) 0.026(3) -0.004(2) -0.007(2) -0.006(2)
O27 0.021(3) 0.017(2) 0.020(3) -0.007(2) -0.004(2) -0.003(2)
O28 0.027(3) 0.018(3) 0.019(3) -0.005(2) -0.008(2) -0.004(2)
O29 0.028(3) 0.031(3) 0.024(3) -0.005(2) -0.009(2) -0.010(2)
O30 0.030(3) 0.028(3) 0.032(3) -0.004(2) -0.012(2) -0.009(2)
O31 0.039(3) 0.027(3) 0.024(3) -0.009(2) -0.008(2) -0.004(2)
O32 0.032(3) 0.028(3) 0.026(3) -0.011(2) -0.003(2) -0.008(2)
O33 0.032(3) 0.031(3) 0.026(3) -0.010(2) -0.005(2) -0.011(2)
O34 0.028(3) 0.029(3) 0.021(3) -0.009(2) -0.003(2) -0.009(2)
O35 0.035(3) 0.028(3) 0.031(3) -0.003(2) -0.020(3) -0.003(2)
O36 0.035(3) 0.032(3) 0.017(3) -0.012(2) -0.007(2) -0.006(2)
O37 0.043(3) 0.022(3) 0.028(3) -0.009(2) -0.011(3) 0.000(2)
O38 0.081(5) 0.025(3) 0.045(4) -0.001(3) -0.033(4) -0.002(3)
O39 0.037(3) 0.047(4) 0.030(3) -0.016(3) -0.014(3) -0.007(3)
O40 0.048(4) 0.050(4) 0.025(3) -0.023(3) -0.001(3) -0.001(3)
C1 0.0721(19) 0.0580(17) 0.0616(17) -0.0053(14) -0.0288(15) -0.0052(15)
C2 0.0722(19) 0.0583(17) 0.0617(17) -0.0053(14) -0.0286(15) -0.0050(15)
C3 0.0721(19) 0.0581(17) 0.0615(17) -0.0053(14) -0.0288(15) -0.0053(15)
C4 0.0723(18) 0.0580(17) 0.0616(17) -0.0052(14) -0.0285(15) -0.0054(14)
C5 0.0721(18) 0.0577(17) 0.0613(17) -0.0053(14) -0.0284(15) -0.0057(14)
C6 0.0719(18) 0.0574(17) 0.0610(17) -0.0055(14) -0.0286(15) -0.0061(14)
C7 0.0718(18) 0.0573(17) 0.0608(17) -0.0055(14) -0.0286(15) -0.0063(14)
C8 0.0715(18) 0.0570(17) 0.0605(17) -0.0060(14) -0.0288(15) -0.0066(14)
N3 0.0716(19) 0.0567(17) 0.0604(17) -0.0059(14) -0.0286(15) -0.0068(15)
C10 0.0716(19) 0.0569(17) 0.0606(17) -0.0060(14) -0.0289(15) -0.0068(15)
C11 0.0417(18) 0.0452(19) 0.0365(18) -0.0119(15) -0.0041(15) -0.0157(15)
C12 0.0418(19) 0.0454(19) 0.0367(18) -0.0119(15) -0.0038(15) -0.0154(16)
C13 0.0418(18) 0.0453(19) 0.0367(18) -0.0119(15) -0.0038(15) -0.0155(15)
C14 0.0416(18) 0.0452(19) 0.0365(18) -0.0119(15) -0.0039(15) -0.0156(16)
C15 0.0414(19) 0.0451(19) 0.0363(18) -0.0122(15) -0.0042(15) -0.0159(16)
N1 0.0721(19) 0.0584(17) 0.0617(17) -0.0053(14) -0.0287(15) -0.0047(15)
N2 0.0722(19) 0.0580(17) 0.0614(17) -0.0053(14) -0.0289(15) -0.0054(15)
C9 0.0714(19) 0.0570(17) 0.0605(17) -0.0059(14) -0.0288(15) -0.0065(15)
N4 0.0715(18) 0.0569(17) 0.0605(17) -0.0058(14) -0.0288(15) -0.0066(14)
N5 0.0418(18) 0.0454(19) 0.0366(18) -0.0117(15) -0.0038(15) -0.0156(16)
N6 0.0414(18) 0.0451(19) 0.0364(18) -0.0120(15) -0.0042(15) -0.0157(15)

loop_
_atom_type_symbol
_atom_type_description
_atom_type_scat_dispersion_real
_atom_type_scat_dispersion_imag
_atom_type_scat_source
C C 0.0033 0.0016 'International Tables Vol C Tables 4.2.6.8 and 6.1.1.4'
H H 0.0000 0.0000 'International Tables Vol C Tables 4.2.6.8 and 6.1.1.4'
O O 0.0106 0.0060 'International Tables Vol C Tables 4.2.6.8 and 6.1.1.4'
P P 0.1023 0.0942 'International Tables Vol C Tables 4.2.6.8 and 6.1.1.4'
Mo Mo -1.6832 0.6857 'International Tables Vol C Tables 4.2.6.8 and 6.1.1.4'
N N 0.0061 0.0033 'International Tables Vol C Tables 4.2.6.8 and 6.1.1.4'

loop_
_geom_angle_atom_site_label_1
_geom_angle_atom_site_label_2
_geom_angle_atom_site_label_3
_geom_angle_site_symmetry_1
_geom_angle_site_symmetry_3
_geom_angle
O1 Mo1 O4 . . 102.9(3)
O1 Mo1 O6 . . 103.1(3)
O4 Mo1 O6 . . 88.2(2)
O1 Mo1 O7 . . 99.8(3)
O4 Mo1 O7 . . 157.2(2)
O6 Mo1 O7 . . 89.1(2)
O1 Mo1 O8 . . 99.8(3)
O4 Mo1 O8 . . 89.3(2)
O6 Mo1 O8 . . 156.9(2)
O7 Mo1 O8 . . 84.4(2)
O1 Mo1 O27 . . 169.9(2)
O4 Mo1 O27 . . 84.27(19)
O6 Mo1 O27 . . 84.09(19)
O7 Mo1 O27 . . 72.92(18)
O8 Mo1 O27 . . 72.85(18)
O2 Mo2 O5 . . 103.5(3)
O2 Mo2 O10 . . 102.3(3)
O5 Mo2 O10 . . 91.5(2)
O2 Mo2 O4 . . 102.0(3)
O5 Mo2 O4 . . 84.9(2)
O10 Mo2 O4 . . 155.6(2)
O2 Mo2 O9 . . 100.7(2)
O5 Mo2 O9 . . 155.3(2)
O10 Mo2 O9 . . 88.0(2)
O4 Mo2 O9 . . 85.4(2)
O2 Mo2 O25 . . 171.7(2)
O5 Mo2 O25 . . 83.68(19)
O10 Mo2 O25 . . 72.95(18)
O4 Mo2 O25 . . 82.65(18)
O9 Mo2 O25 . . 72.55(18)
O3 Mo3 O11 . . 102.1(3)
O3 Mo3 O12 . . 101.1(3)
O11 Mo3 O12 . . 89.2(2)
O3 Mo3 O5 . . 102.4(3)
O11 Mo3 O5 . . 89.1(2)
O12 Mo3 O5 . . 156.2(2)
O3 Mo3 O6 . . 101.4(3)
O11 Mo3 O6 . . 156.4(2)
O12 Mo3 O6 . . 87.4(2)
O5 Mo3 O6 . . 84.8(2)
O3 Mo3 O26 . . 172.5(2)
O11 Mo3 O26 . . 73.43(18)
O12 Mo3 O26 . . 73.14(19)
O5 Mo3 O26 . . 83.69(19)
O6 Mo3 O26 . . 83.29(19)
O13 Mo4 O24 . . 102.0(2)
O13 Mo4 O19 . . 101.4(2)
O24 Mo4 O19 . . 156.6(2)
O13 Mo4 O29 . . 102.6(3)
O24 Mo4 O29 . . 85.0(2)
O19 Mo4 O29 . . 88.7(2)
O13 Mo4 O9 . . 100.1(3)
O24 Mo4 O9 . . 89.1(2)
O19 Mo4 O9 . . 88.1(2)
O29 Mo4 O9 . . 157.3(2)
O13 Mo4 O25 . . 171.4(2)
O24 Mo4 O25 . . 83.84(19)
O19 Mo4 O25 . . 73.11(18)
O29 Mo4 O25 . . 84.14(19)
O9 Mo4 O25 . . 73.43(19)
O14 Mo5 O30 . . 102.5(3)
O14 Mo5 O20 . . 102.4(2)
O30 Mo5 O20 . . 88.2(2)
O14 Mo5 O19 . . 100.4(2)
O30 Mo5 O19 . . 90.4(2)
O20 Mo5 O19 . . 156.9(2)
O14 Mo5 O10 . . 100.6(3)
O30 Mo5 O10 . . 156.9(2)
O20 Mo5 O10 . . 87.7(2)
O19 Mo5 O10 . . 84.6(2)
O14 Mo5 O25 . . 170.2(2)
O30 Mo5 O25 . . 84.88(19)
O20 Mo5 O25 . . 84.07(19)
O19 Mo5 O25 . . 72.83(18)
O10 Mo5 O25 . . 72.09(18)
O15 Mo6 O31 . . 104.9(3)
O15 Mo6 O21 . . 101.3(2)
O31 Mo6 O21 . . 91.8(2)
O15 Mo6 O20 . . 101.5(2)
O31 Mo6 O20 . . 85.8(2)
O21 Mo6 O20 . . 156.9(2)
O15 Mo6 O11 . . 99.2(3)
O31 Mo6 O11 . . 155.7(2)
O21 Mo6 O11 . . 86.2(2)
O20 Mo6 O11 . . 86.6(2)
O15 Mo6 O26 . . 169.8(2)
O31 Mo6 O26 . . 83.96(19)
O21 Mo6 O26 . . 73.11(18)
O20 Mo6 O26 . . 83.81(18)
O11 Mo6 O26 . . 72.31(18)
O16 Mo7 O32 . . 103.4(3)
O16 Mo7 O22 . . 101.5(2)
O32 Mo7 O22 . . 85.8(2)
O16 Mo7 O21 . . 102.0(2)
O32 Mo7 O21 . . 90.1(2)
O22 Mo7 O21 . . 156.5(2)
O16 Mo7 O12 . . 100.5(3)
O32 Mo7 O12 . . 156.1(2)
O22 Mo7 O12 . . 87.8(2)
O21 Mo7 O12 . . 86.7(2)
O16 Mo7 O26 . . 171.2(2)
O32 Mo7 O26 . . 83.93(19)
O22 Mo7 O26 . . 83.80(18)
O21 Mo7 O26 . . 72.76(18)
O12 Mo7 O26 . . 72.47(19)
O17 Mo8 O7 . . 100.9(3)
O17 Mo8 O22 . . 102.3(2)
O7 Mo8 O22 . . 90.8(2)
O17 Mo8 O23 . . 101.2(2)
O7 Mo8 O23 . . 87.1(2)
O22 Mo8 O23 . . 156.4(2)
O17 Mo8 O33 . . 102.8(3)
O7 Mo8 O33 . . 156.3(2)
O22 Mo8 O33 . . 84.5(2)
O23 Mo8 O33 . . 88.1(2)
O17 Mo8 O27 . . 171.7(2)
O7 Mo8 O27 . . 73.15(18)
O22 Mo8 O27 . . 83.78(18)
O23 Mo8 O27 . . 73.15(17)
O33 Mo8 O27 . . 83.28(19)
O18 Mo9 O8 . . 102.6(3)
O18 Mo9 O23 . . 103.2(2)
O8 Mo9 O23 . . 88.7(2)
O18 Mo9 O24 . . 101.4(2)
O8 Mo9 O24 . . 90.3(2)
O23 Mo9 O24 . . 154.9(2)
O18 Mo9 O34 . . 100.9(2)
O8 Mo9 O34 . . 156.4(2)
O23 Mo9 O34 . . 88.5(2)
O24 Mo9 O34 . . 82.5(2)
O18 Mo9 O27 . . 174.8(2)
O8 Mo9 O27 . . 73.58(18)
O23 Mo9 O27 . . 73.47(18)
O24 Mo9 O27 . . 82.24(18)
O34 Mo9 O27 . . 83.11(18)
O38 Mo10 O37 . . 103.0(3)
O38 Mo10 O35 . . 102.2(3)
O37 Mo10 O35 . . 89.6(2)
O38 Mo10 O31 . . 102.4(3)
O37 Mo10 O31 . . 90.6(2)
O35 Mo10 O31 . . 154.6(2)
O38 Mo10 O30 . . 101.0(3)
O37 Mo10 O30 . . 155.8(2)
O35 Mo10 O30 . . 87.8(2)
O31 Mo10 O30 . . 81.7(2)
O38 Mo10 O28 . . 174.3(2)
O37 Mo10 O28 . . 73.97(19)
O35 Mo10 O28 . . 73.11(19)
O31 Mo10 O28 . . 82.56(19)
O30 Mo10 O28 . . 82.27(19)
O39 Mo11 O34 . . 103.1(2)
O39 Mo11 O29 . . 101.7(2)
O34 Mo11 O29 . . 87.9(2)
O39 Mo11 O36 . . 100.6(2)
O34 Mo11 O36 . . 91.0(2)
O29 Mo11 O36 . . 157.3(2)
O39 Mo11 O35 . . 98.7(2)
O34 Mo11 O35 . . 158.1(2)
O29 Mo11 O35 . . 88.2(2)
O36 Mo11 O35 . . 84.5(2)
O39 Mo11 O28 . . 169.8(2)
O34 Mo11 O28 . . 85.04(19)
O29 Mo11 O28 . . 84.46(19)
O36 Mo11 O28 . . 72.91(18)
O35 Mo11 O28 . . 73.16(18)
O40 Mo12 O33 . . 103.4(3)
O40 Mo12 O32 . . 103.4(3)
O33 Mo12 O32 . . 86.6(2)
O40 Mo12 O36 . . 100.7(3)
O33 Mo12 O36 . . 91.5(2)
O32 Mo12 O36 . . 155.6(2)
O40 Mo12 O37 . . 100.4(3)
O33 Mo12 O37 . . 156.2(2)
O32 Mo12 O37 . . 87.3(2)
O36 Mo12 O37 . . 84.7(2)
O40 Mo12 O28 . . 170.1(2)
O33 Mo12 O28 . . 83.92(19)
O32 Mo12 O28 . . 83.44(19)
O36 Mo12 O28 . . 72.19(18)
O37 Mo12 O28 . . 72.52(19)
O27 P1 O28 . . 109.3(3)
O27 P1 O26 . . 109.4(3)
O28 P1 O26 . . 109.8(3)
O27 P1 O25 . . 109.6(3)
O28 P1 O25 . . 109.6(3)
O26 P1 O25 . . 109.1(3)
Mo1 O4 Mo2 . . 150.0(3)
Mo2 O5 Mo3 . . 153.9(3)
Mo1 O6 Mo3 . . 149.8(3)
Mo8 O7 Mo1 . . 124.8(3)
Mo9 O8 Mo1 . . 124.8(3)
Mo4 O9 Mo2 . . 124.1(3)
Mo2 O10 Mo5 . . 125.5(3)
Mo3 O11 Mo6 . . 124.9(2)
Mo3 O12 Mo7 . . 125.0(3)
Mo4 O19 Mo5 . . 124.6(3)
Mo5 O20 Mo6 . . 148.0(3)
Mo6 O21 Mo7 . . 125.4(3)
Mo8 O22 Mo7 . . 151.7(3)
Mo9 O23 Mo8 . . 125.1(2)
Mo4 O24 Mo9 . . 154.9(3)
P1 O25 Mo5 . . 125.3(3)
P1 O25 Mo4 . . 125.4(3)
Mo5 O25 Mo4 . . 89.42(16)
P1 O25 Mo2 . . 126.2(3)
Mo5 O25 Mo2 . . 89.45(15)
Mo4 O25 Mo2 . . 89.54(16)
P1 O26 Mo3 . . 126.5(3)
P1 O26 Mo6 . . 125.5(3)
Mo3 O26 Mo6 . . 89.20(15)
P1 O26 Mo7 . . 125.9(3)
Mo3 O26 Mo7 . . 89.11(16)
Mo6 O26 Mo7 . . 88.68(15)
P1 O27 Mo1 . . 125.4(3)
P1 O27 Mo9 . . 127.0(3)
Mo1 O27 Mo9 . . 88.76(15)
P1 O27 Mo8 . . 126.3(3)
Mo1 O27 Mo8 . . 89.09(15)
Mo9 O27 Mo8 . . 88.01(15)
P1 O28 Mo11 . . 125.9(3)
P1 O28 Mo10 . . 126.8(3)
Mo11 O28 Mo10 . . 89.07(16)
P1 O28 Mo12 . . 125.2(3)
Mo11 O28 Mo12 . . 89.58(15)
Mo10 O28 Mo12 . . 88.20(15)
Mo11 O29 Mo4 . . 148.8(3)
Mo5 O30 Mo10 . . 151.5(3)
Mo6 O31 Mo10 . . 156.0(3)
Mo7 O32 Mo12 . . 151.0(3)
Mo12 O33 Mo8 . . 151.9(3)
Mo11 O34 Mo9 . . 151.1(3)
Mo10 O35 Mo11 . . 124.5(3)
Mo12 O36 Mo11 . . 125.3(2)
Mo10 O37 Mo12 . . 125.2(3)
N1 C1 N2 . . 105.5(10)
N1 C1 H1 . . 127.2
N2 C1 H1 . . 127.2
C3 C2 N1 . . 104.9(11)
C3 C2 H2 . . 127.5
N1 C2 H2 . . 127.5
C2 C3 N2 . . 107.0(11)
C2 C3 H3 . . 126.5
N2 C3 H3 . . 126.5
C5 C4 N2 . . 113.3(10)
C5 C4 H4A . . 108.9
N2 C4 H4A . . 108.9
C5 C4 H4B . . 108.9
N2 C4 H4B . . 108.9
H4A C4 H4B . . 107.7
C4 C5 C6 . . 113.9(10)
C4 C5 H5A . . 108.8
C6 C5 H5A . . 108.8
C4 C5 H5B . . 108.8
C6 C5 H5B . . 108.8
H5A C5 H5B . . 107.7
C7 C6 C5 . . 110.6(9)
C7 C6 H6A . . 109.5
C5 C6 H6A . . 109.5
C7 C6 H6B . . 109.5
C5 C6 H6B . . 109.5
H6A C6 H6B . . 108.1
N4 C7 C6 . . 111.8(10)
N4 C7 H7A . . 109.2
C6 C7 H7A . . 109.2
N4 C7 H7B . . 109.2
C6 C7 H7B . . 109.2
H7A C7 H7B . . 107.9
N3 C8 N4 . . 109.9(11)
N3 C8 H8 . . 125.0
N4 C8 H8 . . 125.0
C8 N3 C9 . . 110.8(10)
C8 N3 H9 . . 124.6
C9 N3 H9 . . 124.6
C9 C10 N4 . . 107.7(11)
C9 C10 H10 . . 126.2
N4 C10 H10 . . 126.2
N6 C11 N5 . . 108.1(8)
N6 C11 H11 . . 126.0
N5 C11 H11 . . 126.0
N5 C12 C13 . . 107.6(8)
N5 C12 H12 . . 126.2
C13 C12 H12 . . 126.2
C12 C13 N6 . . 106.7(8)
C12 C13 H13 . . 126.7
N6 C13 H13 . . 126.7
N6 C14 C15 . . 112.5(7)
N6 C14 H14A . . 109.1
C15 C14 H14A . . 109.1
N6 C14 H14B . . 109.1
C15 C14 H14B . . 109.1
H14A C14 H14B . . 107.8
C14 C15 C15 . 2_665 113.7(9)
C14 C15 H15A . . 108.8
C15 C15 H15A 2_665 . 108.8
C14 C15 H15B . . 108.8
C15 C15 H15B 2_665 . 108.8
H15A C15 H15B . . 107.7
C1 N1 C2 . . 112.4(10)
C1 N1 H1A . . 123.8
C2 N1 H1A . . 123.8
C1 N2 C3 . . 110.1(10)
C1 N2 C4 . . 123.3(10)
C3 N2 C4 . . 124.6(10)
N3 C9 C10 . . 105.0(10)
N3 C9 H3A . . 127.5
C10 C9 H3A . . 127.5
C8 N4 C10 . . 106.7(10)
C8 N4 C7 . . 125.4(10)
C10 N4 C7 . . 127.7(10)
C12 N5 C11 . . 109.6(7)
C12 N5 H5 . . 125.2
C11 N5 H5 . . 125.2
C11 N6 C13 . . 108.0(7)
C11 N6 C14 . . 126.2(8)
C13 N6 C14 . . 125.8(7)

loop_
_geom_bond_atom_site_label_1
_geom_bond_atom_site_label_2
_geom_bond_site_symmetry_2
_geom_bond_distance
Mo1 O1 . 1.676(5)
Mo1 O4 . 1.881(5)
Mo1 O6 . 1.884(5)
Mo1 O7 . 1.957(5)
Mo1 O8 . 1.965(5)
Mo1 O27 . 2.427(5)
Mo2 O2 . 1.688(5)
Mo2 O5 . 1.880(5)
Mo2 O10 . 1.883(5)
Mo2 O4 . 1.947(5)
Mo2 O9 . 1.957(5)
Mo2 O25 . 2.441(5)
Mo3 O3 . 1.676(5)
Mo3 O11 . 1.895(5)
Mo3 O12 . 1.913(5)
Mo3 O5 . 1.923(5)
Mo3 O6 . 1.936(5)
Mo3 O26 . 2.426(5)
Mo4 O13 . 1.688(5)
Mo4 O24 . 1.898(5)
Mo4 O19 . 1.915(5)
Mo4 O29 . 1.920(5)
Mo4 O9 . 1.922(5)
Mo4 O25 . 2.426(5)
Mo5 O14 . 1.684(5)
Mo5 O30 . 1.863(5)
Mo5 O20 . 1.888(5)
Mo5 O19 . 1.938(5)
Mo5 O10 . 1.966(5)
Mo5 O25 . 2.423(5)
Mo6 O15 . 1.673(5)
Mo6 O31 . 1.857(5)
Mo6 O21 . 1.910(5)
Mo6 O20 . 1.938(5)
Mo6 O11 . 1.955(5)
Mo6 O26 . 2.434(4)
Mo7 O16 . 1.673(5)
Mo7 O32 . 1.890(5)
Mo7 O22 . 1.922(5)
Mo7 O21 . 1.923(5)
Mo7 O12 . 1.935(5)
Mo7 O26 . 2.440(5)
Mo8 O17 . 1.671(5)
Mo8 O7 . 1.905(5)
Mo8 O22 . 1.908(5)
Mo8 O23 . 1.926(5)
Mo8 O33 . 1.930(5)
Mo8 O27 . 2.452(5)
Mo9 O18 . 1.671(5)
Mo9 O8 . 1.884(5)
Mo9 O23 . 1.910(5)
Mo9 O24 . 1.933(5)
Mo9 O34 . 1.968(5)
Mo9 O27 . 2.449(4)
Mo10 O38 . 1.674(6)
Mo10 O37 . 1.878(5)
Mo10 O35 . 1.894(5)
Mo10 O31 . 1.932(5)
Mo10 O30 . 1.987(5)
Mo10 O28 . 2.453(5)
Mo11 O39 . 1.679(5)
Mo11 O34 . 1.863(5)
Mo11 O29 . 1.910(5)
Mo11 O36 . 1.942(5)
Mo11 O35 . 1.959(5)
Mo11 O28 . 2.409(5)
Mo12 O40 . 1.670(5)
Mo12 O33 . 1.877(5)
Mo12 O32 . 1.908(5)
Mo12 O36 . 1.917(5)
Mo12 O37 . 1.969(5)
Mo12 O28 . 2.455(5)
P1 O27 . 1.526(5)
P1 O28 . 1.534(5)
P1 O26 . 1.531(5)
P1 O25 . 1.544(5)
C1 N1 . 1.276(13)
C1 N2 . 1.317(13)
C1 H1 . 0.9300
C2 C3 . 1.320(14)
C2 N1 . 1.354(13)
C2 H2 . 0.9300
C3 N2 . 1.346(13)
C3 H3 . 0.9300
C4 C5 . 1.400(14)
C4 N2 . 1.447(13)
C4 H4A . 0.9700
C4 H4B . 0.9700
C5 C6 . 1.609(14)
C5 H5A . 0.9700
C5 H5B . 0.9700
C6 C7 . 1.493(14)
C6 H6A . 0.9700
C6 H6B . 0.9700
C7 N4 . 1.448(13)
C7 H7A . 0.9700
C7 H7B . 0.9700
C8 N3 . 1.272(13)
C8 N4 . 1.304(13)
C8 H8 . 0.9300
N3 C9 . 1.343(13)
N3 H9 . 0.8600
C10 C9 . 1.346(14)
C10 N4 . 1.369(13)
C10 H10 . 0.9300
C11 N6 . 1.320(10)
C11 N5 . 1.332(10)
C11 H11 . 0.9300
C12 N5 . 1.322(11)
C12 C13 . 1.352(11)
C12 H12 . 0.9300
C13 N6 . 1.371(11)
C13 H13 . 0.9300
C14 N6 . 1.479(10)
C14 C15 . 1.518(12)
C14 H14A . 0.9700
C14 H14B . 0.9700
C15 C15 2_665 1.537(17)
C15 H15A . 0.9700
C15 H15B . 0.9700
N1 H1A . 0.8600
C9 H3A . 0.9300
N5 H5 . 0.8600

loop_
_geom_hbond_atom_site_label_D
_geom_hbond_atom_site_label_H
_geom_hbond_atom_site_label_A
_geom_hbond_site_symmetry_A
_geom_hbond_distance_DH
_geom_hbond_distance_HA
_geom_hbond_distance_DA
_geom_hbond_angle_DHA
N3 H9 O9 . 0.86 2.15 2.952(10) 155.6
N1 H1A O36 1_546 0.86 1.98 2.809(10) 161.3
N5 H5 O2 2_666 0.86 2.56 3.079(9) 120.1
N5 H5 O13 . 0.86 2.58 3.075(9) 117.8
N5 H5 O12 1_455 0.86 2.60 3.147(9) 122.1
